data_7052960
loop_
_publ_author_name
'Jin, Cheng-Cheng'
'Kinoshita, Takashi'
'Cong, Hang'
'Ni, Xin-Long'
'Zeng, Xi'
'Hughes, David L.'
'Redshaw, Carl'
'Yamato, Takehiko'

_publ_section_title
;
 Synthesis and inclusion properties of C3-symmetric triazole derivatives
 based on hexahomotrioxacalix[3]arene
;
_journal_issue 12
_journal_name_full 'New Journal of Chemistry'
_journal_page_first 2580
_journal_paper_doi 10.1039/c2nj40599g
_journal_volume 36
_journal_year 2012
_chemical_formula_moiety 'C69 H81 N9 O9'
_chemical_formula_structural {MeO-C6H4-CH2-(C2HN3)-CH2O-C6H2(Bu)-CH2OCH2-}3
_chemical_formula_sum 'C69 H81 N9 O9'
_chemical_formula_weight 1180.43
_chemical_name_common Y0907
_chemical_name_systematic
;
?
;
_space_group_IT_number 14
_symmetry_cell_setting monoclinic
_symmetry_space_group_name_Hall '-P 2ybc'
_symmetry_space_group_name_H-M 'P 1 21/c 1'
_atom_sites_solution_hydrogens geom
_atom_sites_solution_primary direct
_atom_sites_solution_secondary difmap
_audit_creation_method 'SHELXL-97 and CrysAlisPro RED'
_cell_angle_alpha 90.00
_cell_angle_beta 104.967(4)
_cell_angle_gamma 90.00
_cell_formula_units_Z 4
_cell_length_a 29.7377(12)
_cell_length_b 9.6031(6)
_cell_length_c 22.5784(9)
_cell_measurement_temperature 140(1)
_cell_volume 6229.1(5)
_computing_cell_refinement
;
CrysAlisPro RED, Oxford Diffraction Ltd., Version 1.171.32.24
;
_computing_data_collection
;
CrysAlisPro CCD, Oxford Diffraction Ltd., Version 1.171.32.24
;
_computing_data_reduction
;
CrysAlisPro RED, Oxford Diffraction Ltd., Version 1.171.32.24
;
_computing_molecular_graphics 'ORTEP (Johnson, 1971 and Farrugia, 1997)'
_computing_publication_material 'SHELXL-97 (Sheldrick, 2008)'
_computing_structure_refinement 'SHELXL-97 (Sheldrick, 2008)'
_computing_structure_solution 'SHELXS-97 (Sheldrick, 2008)'
_diffrn_ambient_temperature 140(1)
_diffrn_detector_area_resol_mean 16.0050
_diffrn_measured_fraction_theta_full 0.996
_diffrn_measured_fraction_theta_max 0.996
_diffrn_measurement_device_type 'Oxford Diffraction Xcalibur 3/CCD'
_diffrn_measurement_method 'Thin slice \f and \w scans'
_diffrn_radiation_monochromator graphite
_diffrn_radiation_source 'Enhance (Mo) X-ray Source'
_diffrn_radiation_type Mo-K\a
_diffrn_radiation_wavelength 0.71073
_diffrn_reflns_av_R_equivalents 0.1574
_diffrn_reflns_av_sigmaI/netI 0.0874
_diffrn_reflns_limit_h_max 28
_diffrn_reflns_limit_h_min -28
_diffrn_reflns_limit_k_max 9
_diffrn_reflns_limit_k_min -9
_diffrn_reflns_limit_l_max 21
_diffrn_reflns_limit_l_min -21
_diffrn_reflns_number 63509
_diffrn_reflns_theta_full 20.00
_diffrn_reflns_theta_max 20.00
_diffrn_reflns_theta_min 3.17
_exptl_absorpt_coefficient_mu 0.084
_exptl_absorpt_correction_T_max 1.094
_exptl_absorpt_correction_T_min 0.854
_exptl_absorpt_correction_type multi-scan
_exptl_absorpt_process_details
;
CrysAlisPro RED, Oxford Diffraction Ltd., Version 1.171.32.24
Empirical absorption correction using spherical harmonics,
implemented in SCALE3 ABSPACK scaling algorithm.
;
_exptl_crystal_colour colourless
_exptl_crystal_density_diffrn 1.259
_exptl_crystal_density_method 'not measured'
_exptl_crystal_description plate
_exptl_crystal_F_000 2520
_exptl_crystal_size_max 1.0
_exptl_crystal_size_mid 0.28
_exptl_crystal_size_min 0.03
_refine_diff_density_max 0.586
_refine_diff_density_min -0.218
_refine_diff_density_rms 0.047
_refine_ls_extinction_method none
_refine_ls_goodness_of_fit_ref 1.175
_refine_ls_hydrogen_treatment constr
_refine_ls_matrix_type full
_refine_ls_number_parameters 784
_refine_ls_number_reflns 5787
_refine_ls_number_restraints 0
_refine_ls_restrained_S_all 1.175
_refine_ls_R_factor_all 0.1263
_refine_ls_R_factor_gt 0.0762
_refine_ls_shift/su_max 0.000
_refine_ls_shift/su_mean 0.000
_refine_ls_structure_factor_coef Fsqd
_refine_ls_weighting_details 'calc w=1/[\s^2^(Fo^2^)+(0.0620P)^2^+0.0000P] where P=(Fo^2^+2Fc^2^)/3'
_refine_ls_weighting_scheme calc
_refine_ls_wR_factor_gt 0.1252
_refine_ls_wR_factor_ref 0.1439
_reflns_number_gt 4332
_reflns_number_total 5787
_reflns_threshold_expression I>2sigma(I)
_cod_data_source_file c2nj40599g.txt
_cod_data_source_block carlr19
_cod_depositor_comments
;
The following automatic conversions were performed:

'_symmetry_cell_setting' value 'Monoclinic' changed to 'monoclinic'
according to /home/saulius/struct/CIF-dictionaries/cif_core.dic
dictionary named 'cif_core.dic' version 2.4.2 from 2011-04-26.

Automatic conversion script
Id: cif_fix_values 1891 2012-01-12 08:04:46Z andrius 
;
_cod_original_sg_symbol_H-M P21/c
_cod_database_code 7052960

loop_
_symmetry_equiv_pos_as_xyz
'x, y, z'
'-x, y+1/2, -z+1/2'
'-x, -y, -z'
'x, -y-1/2, z-1/2'

loop_
_atom_site_label
_atom_site_type_symbol
_atom_site_fract_x
_atom_site_fract_y
_atom_site_fract_z
_atom_site_U_iso_or_equiv
_atom_site_adp_type
_atom_site_occupancy
_atom_site_symmetry_multiplicity
_atom_site_calc_flag
_atom_site_refinement_flags
O1 O 0.22417(11) 0.3580(3) 0.48116(16) 0.0194(9) Uani 1 1 d .
C10 C 0.23836(18) 0.4794(5) 0.5186(2) 0.0212(15) Uani 1 1 d .
H10A H 0.2139 0.5098 0.5369 0.025 Uiso 1 1 calc R
H10B H 0.2461 0.5552 0.4946 0.025 Uiso 1 1 calc R
C101 C 0.28009(19) 0.4335(6) 0.5667(3) 0.0205(15) Uani 1 1 d .
N102 N 0.31757(18) 0.5167(5) 0.5898(2) 0.0313(13) Uani 1 1 d .
N103 N 0.34999(17) 0.4405(6) 0.6277(2) 0.0342(14) Uani 1 1 d .
N104 N 0.33205(16) 0.3124(5) 0.6285(2) 0.0244(12) Uani 1 1 d .
C105 C 0.28857(19) 0.3055(6) 0.5926(2) 0.0216(15) Uani 1 1 d .
H105 H 0.2685 0.2295 0.5867 0.026 Uiso 1 1 calc R
C110 C 0.3606(2) 0.1984(6) 0.6621(3) 0.0309(17) Uani 1 1 d .
H11A H 0.3876 0.1853 0.6461 0.037 Uiso 1 1 calc R
H11B H 0.3426 0.1129 0.6553 0.037 Uiso 1 1 calc R
C111 C 0.37663(19) 0.2262(6) 0.7299(3) 0.0210(15) Uani 1 1 d .
C112 C 0.3534(2) 0.1718(6) 0.7705(3) 0.0277(16) Uani 1 1 d .
H112 H 0.3285 0.1114 0.7561 0.033 Uiso 1 1 calc R
C113 C 0.3666(2) 0.2058(6) 0.8320(3) 0.0297(16) Uani 1 1 d .
H113 H 0.3507 0.1689 0.8588 0.036 Uiso 1 1 calc R
C114 C 0.4038(2) 0.2950(6) 0.8536(3) 0.0247(15) Uani 1 1 d .
C115 C 0.4287(2) 0.3458(6) 0.8148(3) 0.0256(15) Uani 1 1 d .
H115 H 0.4547 0.4018 0.8298 0.031 Uiso 1 1 calc R
C116 C 0.41432(19) 0.3121(6) 0.7526(3) 0.0262(16) Uani 1 1 d .
H116 H 0.4305 0.3483 0.7259 0.031 Uiso 1 1 calc R
O117 O 0.41375(14) 0.3265(4) 0.91501(18) 0.0358(11) Uani 1 1 d .
C118 C 0.4475(2) 0.4349(7) 0.9357(3) 0.0447(19) Uani 1 1 d .
H11C H 0.4518 0.4492 0.9789 0.067 Uiso 1 1 calc R
H11D H 0.4366 0.5196 0.9141 0.067 Uiso 1 1 calc R
H11E H 0.4765 0.4083 0.9279 0.067 Uiso 1 1 calc R
C11 C 0.18499(19) 0.3736(5) 0.4321(3) 0.0168(14) Uani 1 1 d .
C12 C 0.14082(19) 0.3548(5) 0.4417(3) 0.0174(14) Uani 1 1 d .
C13 C 0.10263(19) 0.3677(5) 0.3921(3) 0.0207(15) Uani 1 1 d .
H13 H 0.0730 0.3568 0.3981 0.025 Uiso 1 1 calc R
C14 C 0.10691(18) 0.3967(5) 0.3330(3) 0.0164(14) Uani 1 1 d .
C15 C 0.15150(19) 0.4077(5) 0.3252(3) 0.0208(15) Uani 1 1 d .
H15 H 0.1551 0.4249 0.2862 0.025 Uiso 1 1 calc R
C16 C 0.19100(18) 0.3941(5) 0.3737(3) 0.0182(14) Uani 1 1 d .
C141 C 0.06385(19) 0.4131(6) 0.2776(3) 0.0263(16) Uani 1 1 d .
C142 C 0.0207(2) 0.4428(12) 0.2978(3) 0.133(5) Uani 1 1 d .
H14A H 0.0254 0.5247 0.3231 0.200 Uiso 1 1 calc R
H14B H 0.0139 0.3651 0.3208 0.200 Uiso 1 1 calc R
H14C H -0.0049 0.4577 0.2625 0.200 Uiso 1 1 calc R
C143 C 0.0700(2) 0.5322(8) 0.2366(3) 0.069(2) Uani 1 1 d .
H14D H 0.0970 0.5157 0.2217 0.104 Uiso 1 1 calc R
H14E H 0.0739 0.6175 0.2595 0.104 Uiso 1 1 calc R
H14F H 0.0430 0.5389 0.2025 0.104 Uiso 1 1 calc R
C144 C 0.0576(3) 0.2846(8) 0.2386(4) 0.129(5) Uani 1 1 d .
H14G H 0.0854 0.2673 0.2257 0.194 Uiso 1 1 calc R
H14H H 0.0319 0.2977 0.2032 0.194 Uiso 1 1 calc R
H14I H 0.0513 0.2066 0.2618 0.194 Uiso 1 1 calc R
C17 C 0.23928(18) 0.3932(6) 0.3632(3) 0.0229(15) Uani 1 1 d .
H17A H 0.2393 0.4519 0.3282 0.027 Uiso 1 1 calc R
H17B H 0.2610 0.4331 0.3988 0.027 Uiso 1 1 calc R
O18 O 0.25529(12) 0.2571(4) 0.35241(16) 0.0214(9) Uani 1 1 d .
C19 C 0.28011(18) 0.1806(6) 0.4049(3) 0.0239(15) Uani 1 1 d .
H19A H 0.2950 0.2460 0.4367 0.029 Uiso 1 1 calc R
H19B H 0.3044 0.1271 0.3940 0.029 Uiso 1 1 calc R
O2 O 0.31113(12) 0.0514(3) 0.52435(16) 0.0215(10) Uani 1 1 d .
C20 C 0.34740(18) -0.0117(6) 0.5018(3) 0.0307(16) Uani 1 1 d .
H20A H 0.3619 0.0582 0.4818 0.037 Uiso 1 1 calc R
H20B H 0.3341 -0.0827 0.4718 0.037 Uiso 1 1 calc R
C201 C 0.38286(19) -0.0752(6) 0.5531(3) 0.0212(15) Uani 1 1 d .
N202 N 0.42548(16) -0.0151(5) 0.5741(2) 0.0271(13) Uani 1 1 d .
N203 N 0.45060(16) -0.0927(6) 0.6189(2) 0.0313(13) Uani 1 1 d .
N204 N 0.42401(17) -0.2009(5) 0.6258(2) 0.0254(12) Uani 1 1 d .
C205 C 0.3820(2) -0.1942(6) 0.5857(3) 0.0264(16) Uani 1 1 d .
H205 H 0.3576 -0.2572 0.5811 0.032 Uiso 1 1 calc R
C210 C 0.4421(2) -0.3043(6) 0.6731(3) 0.0372(18) Uani 1 1 d .
H21A H 0.4689 -0.3497 0.6644 0.045 Uiso 1 1 calc R
H21B H 0.4185 -0.3747 0.6718 0.045 Uiso 1 1 calc R
C211 C 0.45638(19) -0.2431(6) 0.7368(3) 0.0263(16) Uani 1 1 d .
C212 C 0.4425(2) -0.1112(6) 0.7510(3) 0.0326(17) Uani 1 1 d .
H212 H 0.4238 -0.0571 0.7201 0.039 Uiso 1 1 calc R
C213 C 0.4560(2) -0.0588(6) 0.8106(3) 0.0309(17) Uani 1 1 d .
H213 H 0.4468 0.0297 0.8194 0.037 Uiso 1 1 calc R
C214 C 0.4833(2) -0.1407(7) 0.8564(3) 0.0308(16) Uani 1 1 d .
C215 C 0.49745(19) -0.2707(6) 0.8446(3) 0.0294(16) Uani 1 1 d .
H215 H 0.5158 -0.3248 0.8758 0.035 Uiso 1 1 calc R
C216 C 0.48362(19) -0.3208(6) 0.7838(3) 0.0273(16) Uani 1 1 d .
H216 H 0.4932 -0.4091 0.7752 0.033 Uiso 1 1 calc R
O217 O 0.49412(14) -0.0802(4) 0.9142(2) 0.0424(12) Uani 1 1 d .
C218 C 0.5164(2) -0.1687(7) 0.9640(3) 0.056(2) Uani 1 1 d .
H21C H 0.5223 -0.1173 1.0017 0.084 Uiso 1 1 calc R
H21D H 0.5453 -0.2019 0.9579 0.084 Uiso 1 1 calc R
H21E H 0.4965 -0.2464 0.9660 0.084 Uiso 1 1 calc R
C21 C 0.26608(18) 0.0248(6) 0.4890(3) 0.0179(14) Uani 1 1 d .
C22 C 0.24999(18) 0.0820(5) 0.4309(3) 0.0168(14) Uani 1 1 d .
C23 C 0.20566(19) 0.0449(6) 0.3969(3) 0.0213(15) Uani 1 1 d .
H23 H 0.1949 0.0802 0.3574 0.026 Uiso 1 1 calc R
C24 C 0.17672(19) -0.0423(5) 0.4191(3) 0.0182(14) Uani 1 1 d .
C25 C 0.19325(19) -0.0891(5) 0.4791(3) 0.0225(15) Uani 1 1 d .
H25 H 0.1739 -0.1438 0.4959 0.027 Uiso 1 1 calc R
C26 C 0.2374(2) -0.0576(5) 0.5149(3) 0.0194(15) Uani 1 1 d .
C241 C 0.12870(19) -0.0881(6) 0.3801(3) 0.0265(16) Uani 1 1 d .
C242 C 0.09089(18) -0.0317(6) 0.4089(3) 0.0380(18) Uani 1 1 d .
H24A H 0.0916 0.0682 0.4089 0.057 Uiso 1 1 calc R
H24B H 0.0965 -0.0649 0.4503 0.057 Uiso 1 1 calc R
H24C H 0.0609 -0.0632 0.3855 0.057 Uiso 1 1 calc R
C243 C 0.1195(2) -0.0361(7) 0.3140(3) 0.0451(19) Uani 1 1 d .
H24D H 0.1201 0.0639 0.3138 0.068 Uiso 1 1 calc R
H24E H 0.0896 -0.0683 0.2908 0.068 Uiso 1 1 calc R
H24F H 0.1432 -0.0712 0.2960 0.068 Uiso 1 1 calc R
C244 C 0.1271(2) -0.2474(6) 0.3795(3) 0.050(2) Uani 1 1 d .
H24G H 0.1507 -0.2828 0.3616 0.075 Uiso 1 1 calc R
H24H H 0.0971 -0.2779 0.3558 0.075 Uiso 1 1 calc R
H24I H 0.1324 -0.2813 0.4207 0.075 Uiso 1 1 calc R
C27 C 0.25410(18) -0.1139(6) 0.5794(2) 0.0215(15) Uani 1 1 d .
H27A H 0.2330 -0.1862 0.5857 0.026 Uiso 1 1 calc R
H27B H 0.2847 -0.1551 0.5848 0.026 Uiso 1 1 calc R
O28 O 0.25646(12) -0.0051(4) 0.62419(16) 0.0222(10) Uani 1 1 d .
C29 C 0.22925(18) -0.0331(6) 0.6669(3) 0.0245(15) Uani 1 1 d .
H29A H 0.2377 0.0330 0.7005 0.029 Uiso 1 1 calc R
H29B H 0.2367 -0.1257 0.6839 0.029 Uiso 1 1 calc R
O3 O 0.18395(11) 0.2232(4) 0.63389(16) 0.0189(9) Uani 1 1 d .
C30 C 0.18311(19) 0.2940(6) 0.6902(3) 0.0276(16) Uani 1 1 d .
H30A H 0.1917 0.2302 0.7246 0.033 Uiso 1 1 calc R
H30B H 0.1521 0.3294 0.6878 0.033 Uiso 1 1 calc R
C301 C 0.21659(19) 0.4093(6) 0.6983(3) 0.0185(14) Uani 1 1 d .
N302 N 0.20767(16) 0.5276(5) 0.6647(2) 0.0255(13) Uani 1 1 d .
N303 N 0.24483(19) 0.6069(5) 0.6775(2) 0.0314(13) Uani 1 1 d .
N304 N 0.27753(16) 0.5369(5) 0.7194(2) 0.0252(12) Uani 1 1 d .
C305 C 0.2613(2) 0.4154(6) 0.7332(3) 0.0246(15) Uani 1 1 d .
H305 H 0.2771 0.3490 0.7609 0.030 Uiso 1 1 calc R
C310 C 0.3227(2) 0.5996(7) 0.7454(3) 0.0466(19) Uani 1 1 d .
H31A H 0.3298 0.6627 0.7154 0.056 Uiso 1 1 calc R
H31B H 0.3461 0.5268 0.7532 0.056 Uiso 1 1 calc R
C311 C 0.3262(2) 0.6783(6) 0.8038(3) 0.0303(16) Uani 1 1 d .
C312 C 0.3676(2) 0.7366(6) 0.8335(3) 0.0369(17) Uani 1 1 d .
H312 H 0.3933 0.7222 0.8180 0.044 Uiso 1 1 calc R
C313 C 0.3729(2) 0.8170(6) 0.8861(3) 0.0339(17) Uani 1 1 d .
H313 H 0.4017 0.8559 0.9052 0.041 Uiso 1 1 calc R
C314 C 0.3349(2) 0.8381(6) 0.9096(3) 0.0290(16) Uani 1 1 d .
C315 C 0.2933(2) 0.7761(6) 0.8817(3) 0.0325(17) Uani 1 1 d .
H315 H 0.2681 0.7870 0.8986 0.039 Uiso 1 1 calc R
C316 C 0.2879(2) 0.6984(6) 0.8294(3) 0.0320(17) Uani 1 1 d .
H316 H 0.2592 0.6589 0.8108 0.038 Uiso 1 1 calc R
O317 O 0.33646(14) 0.9166(4) 0.96031(19) 0.0414(12) Uani 1 1 d .
C318 C 0.3788(2) 0.9879(7) 0.9876(3) 0.049(2) Uani 1 1 d .
H31C H 0.3754 1.0395 1.0226 0.074 Uiso 1 1 calc R
H31D H 0.3861 1.0507 0.9583 0.074 Uiso 1 1 calc R
H31E H 0.4036 0.9215 1.0003 0.074 Uiso 1 1 calc R
C31 C 0.15684(19) 0.1046(6) 0.6215(2) 0.0160(14) Uani 1 1 d .
C32 C 0.17782(18) -0.0241(6) 0.6385(2) 0.0162(14) Uani 1 1 d .
C33 C 0.1499(2) -0.1416(6) 0.6248(2) 0.0217(15) Uani 1 1 d .
H33 H 0.1636 -0.2281 0.6358 0.026 Uiso 1 1 calc R
C34 C 0.10221(18) -0.1372(5) 0.5952(2) 0.0159(14) Uani 1 1 d .
C35 C 0.08401(19) -0.0061(6) 0.5776(2) 0.0177(14) Uani 1 1 d .
H35 H 0.0527 0.0008 0.5567 0.021 Uiso 1 1 calc R
C36 C 0.1103(2) 0.1159(5) 0.5896(2) 0.0142(14) Uani 1 1 d .
C341 C 0.07413(18) -0.2712(5) 0.5825(3) 0.0211(15) Uani 1 1 d .
C342 C 0.02230(19) -0.2428(6) 0.5588(3) 0.049(2) Uani 1 1 d .
H34A H 0.0058 -0.3295 0.5512 0.074 Uiso 1 1 calc R
H34B H 0.0167 -0.1903 0.5214 0.074 Uiso 1 1 calc R
H34C H 0.0117 -0.1905 0.5888 0.074 Uiso 1 1 calc R
C343 C 0.08207(19) -0.3601(6) 0.6405(3) 0.0312(16) Uani 1 1 d .
H34D H 0.0640 -0.4440 0.6315 0.047 Uiso 1 1 calc R
H34E H 0.0727 -0.3088 0.6718 0.047 Uiso 1 1 calc R
H34F H 0.1145 -0.3834 0.6546 0.047 Uiso 1 1 calc R
C344 C 0.0904(2) -0.3563(6) 0.5340(3) 0.0425(19) Uani 1 1 d .
H34G H 0.0728 -0.4409 0.5255 0.064 Uiso 1 1 calc R
H34H H 0.1229 -0.3782 0.5492 0.064 Uiso 1 1 calc R
H34I H 0.0858 -0.3027 0.4970 0.064 Uiso 1 1 calc R
C37 C 0.08815(19) 0.2520(5) 0.5656(3) 0.0231(15) Uani 1 1 d .
H37A H 0.0556 0.2497 0.5660 0.028 Uiso 1 1 calc R
H37B H 0.1030 0.3260 0.5930 0.028 Uiso 1 1 calc R
O38 O 0.09129(11) 0.2834(3) 0.50477(16) 0.0203(9) Uani 1 1 d .
C39 C 0.13796(18) 0.3105(6) 0.5038(2) 0.0186(14) Uani 1 1 d .
H39A H 0.1565 0.2271 0.5157 0.022 Uiso 1 1 calc R
H39B H 0.1507 0.3831 0.5332 0.022 Uiso 1 1 calc R

loop_
_atom_site_aniso_label
_atom_site_aniso_U_11
_atom_site_aniso_U_22
_atom_site_aniso_U_33
_atom_site_aniso_U_23
_atom_site_aniso_U_13
_atom_site_aniso_U_12
O1 0.019(2) 0.026(2) 0.013(2) -0.003(2) 0.002(2) -0.0023(18)
C10 0.023(4) 0.025(4) 0.014(4) 0.000(3) 0.003(3) -0.006(3)
C101 0.022(4) 0.023(4) 0.015(4) 0.002(3) 0.003(3) -0.003(3)
N102 0.031(3) 0.037(3) 0.026(3) 0.008(3) 0.006(3) -0.009(3)
N103 0.032(3) 0.034(4) 0.033(4) 0.007(3) 0.004(3) -0.005(3)
N104 0.027(3) 0.028(3) 0.017(3) 0.000(3) 0.003(3) -0.002(3)
C105 0.015(4) 0.039(4) 0.009(4) -0.010(3) 0.000(3) -0.006(3)
C110 0.031(4) 0.035(4) 0.023(4) -0.007(3) 0.001(3) 0.004(3)
C111 0.017(4) 0.029(4) 0.015(4) -0.005(3) 0.000(3) 0.005(3)
C112 0.024(4) 0.028(4) 0.029(5) 0.000(3) 0.004(4) 0.000(3)
C113 0.022(4) 0.043(4) 0.028(5) -0.003(4) 0.013(3) 0.001(4)
C114 0.027(4) 0.031(4) 0.017(4) -0.005(3) 0.009(4) 0.004(3)
C115 0.023(4) 0.034(4) 0.021(4) -0.004(3) 0.008(3) -0.003(3)
C116 0.025(4) 0.034(4) 0.022(5) 0.004(3) 0.013(3) 0.005(3)
O117 0.041(3) 0.055(3) 0.014(3) -0.007(2) 0.011(2) -0.004(2)
C118 0.050(5) 0.064(5) 0.018(4) -0.015(4) 0.005(3) -0.012(4)
C11 0.019(4) 0.013(3) 0.014(4) 0.001(3) -0.003(3) 0.004(3)
C12 0.017(4) 0.016(3) 0.018(4) -0.004(3) 0.004(3) 0.006(3)
C13 0.017(4) 0.024(4) 0.024(4) 0.001(3) 0.011(3) 0.004(3)
C14 0.020(4) 0.014(3) 0.014(4) -0.001(3) 0.002(3) 0.006(3)
C15 0.026(4) 0.024(4) 0.015(4) 0.000(3) 0.009(3) 0.001(3)
C16 0.018(4) 0.020(3) 0.018(4) 0.004(3) 0.008(3) 0.000(3)
C141 0.023(4) 0.034(4) 0.018(4) 0.009(3) -0.002(3) 0.001(3)
C142 0.020(5) 0.347(15) 0.033(5) 0.072(8) 0.007(4) 0.057(7)
C143 0.055(5) 0.098(6) 0.036(5) 0.033(5) -0.022(4) -0.004(5)
C144 0.118(8) 0.058(6) 0.136(9) -0.039(6) -0.105(7) 0.025(6)
C17 0.029(4) 0.028(4) 0.011(4) 0.007(3) 0.004(3) 0.001(3)
O18 0.023(2) 0.028(2) 0.014(2) 0.005(2) 0.0071(19) 0.009(2)
C19 0.018(3) 0.030(4) 0.025(4) 0.001(3) 0.008(3) 0.007(3)
O2 0.018(2) 0.031(2) 0.016(2) -0.0025(19) 0.004(2) 0.0023(19)
C20 0.025(4) 0.052(4) 0.017(4) 0.001(3) 0.008(3) 0.010(3)
C201 0.016(4) 0.030(4) 0.019(4) -0.003(3) 0.007(3) 0.008(3)
N202 0.020(3) 0.039(3) 0.024(3) 0.007(3) 0.008(3) 0.004(3)
N203 0.021(3) 0.047(4) 0.026(4) 0.015(3) 0.006(3) -0.006(3)
N204 0.021(3) 0.028(3) 0.029(4) 0.011(3) 0.010(3) 0.002(3)
C205 0.016(4) 0.034(4) 0.028(4) -0.004(4) 0.004(3) 0.001(3)
C210 0.037(4) 0.041(4) 0.033(5) 0.006(4) 0.008(4) 0.005(3)
C211 0.022(4) 0.031(4) 0.027(5) 0.007(4) 0.009(3) 0.006(3)
C212 0.034(4) 0.035(4) 0.029(5) 0.005(4) 0.007(3) 0.006(4)
C213 0.037(4) 0.024(4) 0.033(5) -0.001(4) 0.012(4) -0.001(3)
C214 0.028(4) 0.040(5) 0.021(5) 0.003(4) 0.002(3) -0.003(4)
C215 0.027(4) 0.023(4) 0.039(5) 0.002(3) 0.010(3) 0.008(3)
C216 0.030(4) 0.025(4) 0.031(5) 0.005(4) 0.016(3) 0.008(3)
O217 0.047(3) 0.047(3) 0.029(3) 0.000(3) 0.003(2) 0.000(2)
C218 0.066(5) 0.063(5) 0.029(5) -0.001(4) -0.006(4) 0.011(4)
C21 0.015(4) 0.023(3) 0.015(4) -0.004(3) 0.002(3) 0.000(3)
C22 0.016(4) 0.019(3) 0.018(4) -0.001(3) 0.010(3) 0.006(3)
C23 0.027(4) 0.029(4) 0.007(4) -0.003(3) 0.002(3) 0.012(3)
C24 0.024(4) 0.012(3) 0.022(4) -0.004(3) 0.011(3) 0.003(3)
C25 0.024(4) 0.017(3) 0.028(4) 0.005(3) 0.011(3) 0.000(3)
C26 0.024(4) 0.017(3) 0.019(4) 0.002(3) 0.010(3) 0.001(3)
C241 0.021(4) 0.020(4) 0.035(5) -0.001(3) 0.003(3) -0.001(3)
C242 0.019(4) 0.042(4) 0.050(5) -0.007(4) 0.004(3) 0.000(3)
C243 0.032(4) 0.062(5) 0.033(5) -0.004(4) -0.007(3) -0.005(4)
C244 0.047(4) 0.038(4) 0.053(5) -0.011(4) -0.010(4) 0.001(4)
C27 0.022(4) 0.025(4) 0.021(4) 0.002(3) 0.011(3) 0.003(3)
O28 0.025(2) 0.026(2) 0.019(2) -0.001(2) 0.0104(19) -0.0055(19)
C29 0.031(4) 0.030(4) 0.016(4) 0.002(3) 0.012(3) -0.008(3)
O3 0.023(2) 0.021(2) 0.015(2) -0.0029(19) 0.0088(19) -0.004(2)
C30 0.037(4) 0.030(4) 0.017(4) -0.002(3) 0.008(3) -0.004(3)
C301 0.022(4) 0.018(4) 0.014(4) -0.002(3) 0.004(3) -0.001(3)
N302 0.029(3) 0.019(3) 0.028(3) 0.006(3) 0.006(3) -0.001(3)
N303 0.038(4) 0.023(3) 0.034(4) 0.006(3) 0.011(3) -0.002(3)
N304 0.024(3) 0.030(3) 0.021(3) -0.006(3) 0.005(3) -0.006(3)
C305 0.039(4) 0.020(4) 0.015(4) -0.002(3) 0.007(3) 0.004(3)
C310 0.036(5) 0.057(5) 0.049(5) -0.023(4) 0.015(4) -0.013(4)
C311 0.026(4) 0.032(4) 0.032(4) -0.008(3) 0.007(4) -0.001(3)
C312 0.023(4) 0.048(4) 0.042(5) -0.011(4) 0.011(4) -0.009(4)
C313 0.025(4) 0.045(4) 0.031(5) -0.009(4) 0.006(3) -0.014(3)
C314 0.032(4) 0.031(4) 0.024(4) -0.004(3) 0.006(4) -0.006(3)
C315 0.033(4) 0.034(4) 0.032(5) -0.013(4) 0.011(4) -0.002(3)
C316 0.022(4) 0.032(4) 0.039(5) -0.011(4) 0.004(3) -0.009(3)
O317 0.044(3) 0.056(3) 0.026(3) -0.021(3) 0.011(2) -0.012(2)
C318 0.056(5) 0.061(5) 0.032(5) -0.014(4) 0.014(4) -0.024(4)
C31 0.022(4) 0.020(4) 0.008(3) -0.003(3) 0.007(3) -0.008(4)
C32 0.019(4) 0.021(4) 0.009(4) 0.007(3) 0.005(3) 0.000(3)
C33 0.029(4) 0.021(4) 0.020(4) 0.006(3) 0.015(3) 0.000(3)
C34 0.018(4) 0.018(4) 0.015(4) -0.003(3) 0.010(3) -0.002(3)
C35 0.017(3) 0.028(4) 0.010(4) 0.001(3) 0.007(3) 0.004(3)
C36 0.030(4) 0.010(4) 0.007(3) -0.002(3) 0.014(3) -0.003(3)
C341 0.022(4) 0.016(3) 0.025(4) -0.001(3) 0.005(3) 0.000(3)
C342 0.033(4) 0.036(4) 0.068(6) 0.010(4) -0.005(4) -0.014(3)
C343 0.033(4) 0.024(3) 0.039(4) -0.002(3) 0.014(3) -0.010(3)
C344 0.062(5) 0.030(4) 0.040(5) -0.010(4) 0.022(4) -0.018(4)
C37 0.026(4) 0.026(4) 0.023(4) -0.004(3) 0.016(3) -0.003(3)
O38 0.020(2) 0.027(2) 0.018(3) 0.0037(19) 0.0119(19) 0.0003(18)
C39 0.021(4) 0.029(4) 0.012(4) 0.004(3) 0.015(3) 0.001(3)

loop_
_atom_type_symbol
_atom_type_description
_atom_type_scat_dispersion_real
_atom_type_scat_dispersion_imag
_atom_type_scat_source
C C 0.0033 0.0016 'International Tables Vol C Tables 4.2.6.8 and 6.1.1.4'
H H 0.0000 0.0000 'International Tables Vol C Tables 4.2.6.8 and 6.1.1.4'
N N 0.0061 0.0033 'International Tables Vol C Tables 4.2.6.8 and 6.1.1.4'
O O 0.0106 0.0060 'International Tables Vol C Tables 4.2.6.8 and 6.1.1.4'

loop_
_geom_angle_atom_site_label_1
_geom_angle_atom_site_label_2
_geom_angle_atom_site_label_3
_geom_angle
C11 O1 C10 116.0(4)
O1 C10 C101 104.6(4)
O1 C10 H10A 110.8
C101 C10 H10A 110.8
O1 C10 H10B 110.8
C101 C10 H10B 110.8
H10A C10 H10B 108.9
C105 C101 N102 108.9(5)
C105 C101 C10 127.6(5)
N102 C101 C10 123.5(5)
N103 N102 C101 108.0(4)
N102 N103 N104 106.7(4)
C105 N104 N103 111.2(5)
C105 N104 C110 127.9(5)
N103 N104 C110 120.7(5)
N104 C105 C101 105.0(5)
N104 C105 H105 127.5
C101 C105 H105 127.5
N104 C110 C111 112.4(5)
N104 C110 H11A 109.1
C111 C110 H11A 109.1
N104 C110 H11B 109.1
C111 C110 H11B 109.1
H11A C110 H11B 107.9
C116 C111 C112 118.4(5)
C116 C111 C110 119.9(6)
C112 C111 C110 121.7(5)
C113 C112 C111 121.1(5)
C113 C112 H112 119.5
C111 C112 H112 119.5
C112 C113 C114 119.6(6)
C112 C113 H113 120.2
C114 C113 H113 120.2
O117 C114 C115 123.6(5)
O117 C114 C113 115.9(6)
C115 C114 C113 120.5(6)
C114 C115 C116 118.9(5)
C114 C115 H115 120.5
C116 C115 H115 120.5
C111 C116 C115 121.4(5)
C111 C116 H116 119.3
C115 C116 H116 119.3
C114 O117 C118 115.9(5)
O117 C118 H11C 109.5
O117 C118 H11D 109.5
H11C C118 H11D 109.5
O117 C118 H11E 109.5
H11C C118 H11E 109.5
H11D C118 H11E 109.5
C16 C11 O1 118.9(5)
C16 C11 C12 121.4(5)
O1 C11 C12 119.3(5)
C13 C12 C11 118.2(5)
C13 C12 C39 123.7(5)
C11 C12 C39 117.9(5)
C12 C13 C14 122.2(5)
C12 C13 H13 118.9
C14 C13 H13 118.9
C15 C14 C13 117.4(5)
C15 C14 C141 120.5(5)
C13 C14 C141 122.0(5)
C14 C15 C16 122.4(5)
C14 C15 H15 118.8
C16 C15 H15 118.8
C15 C16 C11 118.1(5)
C15 C16 C17 121.4(5)
C11 C16 C17 120.5(5)
C142 C141 C144 110.5(7)
C142 C141 C143 106.9(6)
C144 C141 C143 106.2(6)
C142 C141 C14 111.6(5)
C144 C141 C14 110.0(5)
C143 C141 C14 111.5(5)
C141 C142 H14A 109.5
C141 C142 H14B 109.5
H14A C142 H14B 109.5
C141 C142 H14C 109.5
H14A C142 H14C 109.5
H14B C142 H14C 109.5
C141 C143 H14D 109.5
C141 C143 H14E 109.5
H14D C143 H14E 109.5
C141 C143 H14F 109.5
H14D C143 H14F 109.5
H14E C143 H14F 109.5
C141 C144 H14G 109.5
C141 C144 H14H 109.5
H14G C144 H14H 109.5
C141 C144 H14I 109.5
H14G C144 H14I 109.5
H14H C144 H14I 109.5
O18 C17 C16 113.7(4)
O18 C17 H17A 108.8
C16 C17 H17A 108.8
O18 C17 H17B 108.8
C16 C17 H17B 108.8
H17A C17 H17B 107.7
C19 O18 C17 116.8(4)
O18 C19 C22 114.3(4)
O18 C19 H19A 108.7
C22 C19 H19A 108.7
O18 C19 H19B 108.7
C22 C19 H19B 108.7
H19A C19 H19B 107.6
C21 O2 C20 114.7(4)
O2 C20 C201 110.1(4)
O2 C20 H20A 109.6
C201 C20 H20A 109.6
O2 C20 H20B 109.6
C201 C20 H20B 109.6
H20A C20 H20B 108.2
N202 C201 C205 108.1(5)
N202 C201 C20 120.6(6)
C205 C201 C20 131.2(6)
N203 N202 C201 108.6(4)
N202 N203 N204 107.0(4)
N203 N204 C205 111.0(5)
N203 N204 C210 119.8(5)
C205 N204 C210 129.2(5)
N204 C205 C201 105.2(5)
N204 C205 H205 127.4
C201 C205 H205 127.4
N204 C210 C211 113.2(5)
N204 C210 H21A 108.9
C211 C210 H21A 108.9
N204 C210 H21B 108.9
C211 C210 H21B 108.9
H21A C210 H21B 107.8
C216 C211 C212 117.8(6)
C216 C211 C210 119.2(6)
C212 C211 C210 123.0(6)
C211 C212 C213 121.3(6)
C211 C212 H212 119.3
C213 C212 H212 119.3
C214 C213 C212 118.9(6)
C214 C213 H213 120.5
C212 C213 H213 120.5
C215 C214 C213 121.6(6)
C215 C214 O217 123.9(6)
C213 C214 O217 114.4(6)
C214 C215 C216 118.4(6)
C214 C215 H215 120.8
C216 C215 H215 120.8
C211 C216 C215 122.0(6)
C211 C216 H216 119.0
C215 C216 H216 119.0
C214 O217 C218 116.0(5)
O217 C218 H21C 109.5
O217 C218 H21D 109.5
H21C C218 H21D 109.5
O217 C218 H21E 109.5
H21C C218 H21E 109.5
H21D C218 H21E 109.5
C22 C21 O2 120.9(5)
C22 C21 C26 121.4(5)
O2 C21 C26 117.7(5)
C21 C22 C23 117.8(5)
C21 C22 C19 121.1(5)
C23 C22 C19 121.1(5)
C24 C23 C22 123.1(5)
C24 C23 H23 118.5
C22 C23 H23 118.5
C23 C24 C25 116.8(5)
C23 C24 C241 122.6(5)
C25 C24 C241 120.6(5)
C26 C25 C24 122.8(5)
C26 C25 H25 118.6
C24 C25 H25 118.6
C25 C26 C21 117.9(5)
C25 C26 C27 120.7(5)
C21 C26 C27 121.4(5)
C244 C241 C243 108.7(5)
C244 C241 C242 109.4(5)
C243 C241 C242 109.4(5)
C244 C241 C24 108.3(4)
C243 C241 C24 111.7(5)
C242 C241 C24 109.3(5)
C241 C242 H24A 109.5
C241 C242 H24B 109.5
H24A C242 H24B 109.5
C241 C242 H24C 109.5
H24A C242 H24C 109.5
H24B C242 H24C 109.5
C241 C243 H24D 109.5
C241 C243 H24E 109.5
H24D C243 H24E 109.5
C241 C243 H24F 109.5
H24D C243 H24F 109.5
H24E C243 H24F 109.5
C241 C244 H24G 109.5
C241 C244 H24H 109.5
H24G C244 H24H 109.5
C241 C244 H24I 109.5
H24G C244 H24I 109.5
H24H C244 H24I 109.5
O28 C27 C26 111.1(4)
O28 C27 H27A 109.4
C26 C27 H27A 109.4
O28 C27 H27B 109.4
C26 C27 H27B 109.4
H27A C27 H27B 108.0
C29 O28 C27 113.7(4)
O28 C29 C32 113.0(4)
O28 C29 H29A 109.0
C32 C29 H29A 109.0
O28 C29 H29B 109.0
C32 C29 H29B 109.0
H29A C29 H29B 107.8
C31 O3 C30 115.0(4)
O3 C30 C301 107.3(4)
O3 C30 H30A 110.3
C301 C30 H30A 110.3
O3 C30 H30B 110.3
C301 C30 H30B 110.3
H30A C30 H30B 108.5
N302 C301 C305 108.0(5)
N302 C301 C30 122.3(5)
C305 C301 C30 129.3(6)
N303 N302 C301 109.4(4)
N302 N303 N304 106.2(4)
C305 N304 N303 111.3(4)
C305 N304 C310 128.5(6)
N303 N304 C310 120.1(5)
N304 C305 C301 105.1(5)
N304 C305 H305 127.4
C301 C305 H305 127.4
N304 C310 C311 114.2(5)
N304 C310 H31A 108.7
C311 C310 H31A 108.7
N304 C310 H31B 108.7
C311 C310 H31B 108.7
H31A C310 H31B 107.6
C312 C311 C316 117.6(6)
C312 C311 C310 119.1(6)
C316 C311 C310 123.2(5)
C311 C312 C313 122.5(6)
C311 C312 H312 118.8
C313 C312 H312 118.8
C314 C313 C312 119.0(6)
C314 C313 H313 120.5
C312 C313 H313 120.5
O317 C314 C315 117.2(6)
O317 C314 C313 123.4(6)
C315 C314 C313 119.4(6)
C316 C315 C314 121.5(6)
C316 C315 H315 119.3
C314 C315 H315 119.3
C315 C316 C311 120.0(5)
C315 C316 H316 120.0
C311 C316 H316 120.0
C314 O317 C318 117.6(5)
O317 C318 H31C 109.5
O317 C318 H31D 109.5
H31C C318 H31D 109.5
O317 C318 H31E 109.5
H31C C318 H31E 109.5
H31D C318 H31E 109.5
O3 C31 C36 119.4(5)
O3 C31 C32 118.7(5)
C36 C31 C32 121.8(5)
C33 C32 C31 117.5(5)
C33 C32 C29 122.2(5)
C31 C32 C29 120.2(5)
C32 C33 C34 123.6(5)
C32 C33 H33 118.2
C34 C33 H33 118.2
C35 C34 C33 115.8(5)
C35 C34 C341 124.0(5)
C33 C34 C341 120.1(5)
C34 C35 C36 123.3(5)
C34 C35 H35 118.4
C36 C35 H35 118.4
C31 C36 C35 117.9(5)
C31 C36 C37 122.7(5)
C35 C36 C37 119.4(5)
C342 C341 C34 111.8(4)
C342 C341 C343 108.7(5)
C34 C341 C343 110.8(5)
C342 C341 C344 108.7(5)
C34 C341 C344 108.9(4)
C343 C341 C344 107.8(4)
C341 C342 H34A 109.5
C341 C342 H34B 109.5
H34A C342 H34B 109.5
C341 C342 H34C 109.5
H34A C342 H34C 109.5
H34B C342 H34C 109.5
C341 C343 H34D 109.5
C341 C343 H34E 109.5
H34D C343 H34E 109.5
C341 C343 H34F 109.5
H34D C343 H34F 109.5
H34E C343 H34F 109.5
C341 C344 H34G 109.5
C341 C344 H34H 109.5
H34G C344 H34H 109.5
C341 C344 H34I 109.5
H34G C344 H34I 109.5
H34H C344 H34I 109.5
O38 C37 C36 113.4(4)
O38 C37 H37A 108.9
C36 C37 H37A 108.9
O38 C37 H37B 108.9
C36 C37 H37B 108.9
H37A C37 H37B 107.7
C39 O38 C37 111.1(4)
O38 C39 C12 111.2(4)
O38 C39 H39A 109.4
C12 C39 H39A 109.4
O38 C39 H39B 109.4
C12 C39 H39B 109.4
H39A C39 H39B 108.0

loop_
_geom_bond_atom_site_label_1
_geom_bond_atom_site_label_2
_geom_bond_distance
O1 C11 1.393(6)
O1 C10 1.438(6)
C10 C101 1.489(7)
C10 H10A 0.9700
C10 H10B 0.9700
C101 C105 1.357(7)
C101 N102 1.361(6)
N102 N103 1.331(6)
N103 N104 1.342(6)
N104 C105 1.338(6)
N104 C110 1.470(7)
C105 H105 0.9300
C110 C111 1.504(7)
C110 H11A 0.9700
C110 H11B 0.9700
C111 C116 1.379(7)
C111 C112 1.385(8)
C112 C113 1.382(8)
C112 H112 0.9300
C113 C114 1.384(7)
C113 H113 0.9300
C114 O117 1.374(7)
C114 C115 1.374(8)
C115 C116 1.397(7)
C115 H115 0.9300
C116 H116 0.9300
O117 C118 1.437(6)
C118 H11C 0.9600
C118 H11D 0.9600
C118 H11E 0.9600
C11 C16 1.390(7)
C11 C12 1.397(7)
C12 C13 1.380(7)
C12 C39 1.488(7)
C13 C14 1.400(7)
C13 H13 0.9300
C14 C15 1.386(7)
C14 C141 1.550(7)
C15 C16 1.389(7)
C15 H15 0.9300
C16 C17 1.514(7)
C141 C142 1.496(8)
C141 C144 1.499(9)
C141 C143 1.512(8)
C142 H14A 0.9600
C142 H14B 0.9600
C142 H14C 0.9600
C143 H14D 0.9600
C143 H14E 0.9600
C143 H14F 0.9600
C144 H14G 0.9600
C144 H14H 0.9600
C144 H14I 0.9600
C17 O18 1.432(6)
C17 H17A 0.9700
C17 H17B 0.9700
O18 C19 1.428(6)
C19 C22 1.521(7)
C19 H19A 0.9700
C19 H19B 0.9700
O2 C21 1.394(6)
O2 C20 1.440(6)
C20 C201 1.481(7)
C20 H20A 0.9700
C20 H20B 0.9700
C201 N202 1.362(6)
C201 C205 1.363(7)
N202 N203 1.321(6)
N203 N204 1.339(6)
N204 C205 1.341(7)
N204 C210 1.456(7)
C205 H205 0.9300
C210 C211 1.508(8)
C210 H21A 0.9700
C210 H21B 0.9700
C211 C216 1.376(7)
C211 C212 1.396(8)
C212 C213 1.396(8)
C212 H212 0.9300
C213 C214 1.384(8)
C213 H213 0.9300
C214 C215 1.366(8)
C214 O217 1.387(7)
C215 C216 1.412(8)
C215 H215 0.9300
C216 H216 0.9300
O217 C218 1.429(7)
C218 H21C 0.9600
C218 H21D 0.9600
C218 H21E 0.9600
C21 C22 1.389(7)
C21 C26 1.397(7)
C22 C23 1.390(7)
C23 C24 1.384(7)
C23 H23 0.9300
C24 C25 1.390(7)
C24 C241 1.536(7)
C25 C26 1.386(7)
C25 H25 0.9300
C26 C27 1.512(7)
C241 C244 1.530(7)
C241 C243 1.530(8)
C241 C242 1.535(8)
C242 H24A 0.9600
C242 H24B 0.9600
C242 H24C 0.9600
C243 H24D 0.9600
C243 H24E 0.9600
C243 H24F 0.9600
C244 H24G 0.9600
C244 H24H 0.9600
C244 H24I 0.9600
C27 O28 1.443(6)
C27 H27A 0.9700
C27 H27B 0.9700
O28 C29 1.436(6)
C29 C32 1.501(7)
C29 H29A 0.9700
C29 H29B 0.9700
O3 C31 1.382(6)
O3 C30 1.448(6)
C30 C301 1.469(7)
C30 H30A 0.9700
C30 H30B 0.9700
C301 N302 1.354(6)
C301 C305 1.360(7)
N302 N303 1.311(6)
N303 N304 1.348(6)
N304 C305 1.332(7)
N304 C310 1.451(7)
C305 H305 0.9300
C310 C311 1.501(8)
C310 H31A 0.9700
C310 H31B 0.9700
C311 C312 1.363(7)
C311 C316 1.415(8)
C312 C313 1.391(8)
C312 H312 0.9300
C313 C314 1.383(8)
C313 H313 0.9300
C314 O317 1.362(7)
C314 C315 1.372(7)
C315 C316 1.370(8)
C315 H315 0.9300
C316 H316 0.9300
O317 C318 1.427(6)
C318 H31C 0.9600
C318 H31D 0.9600
C318 H31E 0.9600
C31 C36 1.391(7)
C31 C32 1.393(7)
C32 C33 1.387(7)
C33 C34 1.405(7)
C33 H33 0.9300
C34 C35 1.388(7)
C34 C341 1.521(7)
C35 C36 1.395(7)
C35 H35 0.9300
C36 C37 1.500(7)
C341 C342 1.520(7)
C341 C343 1.530(7)
C341 C344 1.542(8)
C342 H34A 0.9600
C342 H34B 0.9600
C342 H34C 0.9600
C343 H34D 0.9600
C343 H34E 0.9600
C343 H34F 0.9600
C344 H34G 0.9600
C344 H34H 0.9600
C344 H34I 0.9600
C37 O38 1.434(6)
C37 H37A 0.9700
C37 H37B 0.9700
O38 C39 1.418(5)
C39 H39A 0.9700
C39 H39B 0.9700

loop_
_geom_torsion_atom_site_label_1
_geom_torsion_atom_site_label_2
_geom_torsion_atom_site_label_3
_geom_torsion_atom_site_label_4
_geom_torsion
C11 O1 C10 C101 179.8(4)
O1 C10 C101 C105 -33.4(7)
O1 C10 C101 N102 143.5(5)
C105 C101 N102 N103 2.6(6)
C10 C101 N102 N103 -174.8(5)
C101 N102 N103 N104 -1.0(6)
N102 N103 N104 C105 -0.9(6)
N102 N103 N104 C110 174.7(5)
N103 N104 C105 C101 2.5(6)
C110 N104 C105 C101 -172.7(5)
N102 C101 C105 N104 -3.0(6)
C10 C101 C105 N104 174.2(5)
C105 N104 C110 C111 -122.6(6)
N103 N104 C110 C111 62.6(7)
N104 C110 C111 C116 -80.1(6)
N104 C110 C111 C112 97.4(6)
C116 C111 C112 C113 2.0(8)
C110 C111 C112 C113 -175.6(5)
C111 C112 C113 C114 -0.3(8)
C112 C113 C114 O117 178.2(5)
C112 C113 C114 C115 -2.5(8)
O117 C114 C115 C116 -177.2(5)
C113 C114 C115 C116 3.5(8)
C112 C111 C116 C115 -0.9(8)
C110 C111 C116 C115 176.7(5)
C114 C115 C116 C111 -1.8(8)
C115 C114 O117 C118 9.8(8)
C113 C114 O117 C118 -170.9(5)
C10 O1 C11 C16 100.3(5)
C10 O1 C11 C12 -85.9(6)
C16 C11 C12 C13 -5.0(8)
O1 C11 C12 C13 -178.5(4)
C16 C11 C12 C39 170.1(5)
O1 C11 C12 C39 -3.5(7)
C11 C12 C13 C14 1.0(8)
C39 C12 C13 C14 -173.8(5)
C12 C13 C14 C15 2.1(8)
C12 C13 C14 C141 -179.2(5)
C13 C14 C15 C16 -1.5(8)
C141 C14 C15 C16 179.8(5)
C14 C15 C16 C11 -2.3(8)
C14 C15 C16 C17 174.2(5)
O1 C11 C16 C15 179.2(4)
C12 C11 C16 C15 5.6(8)
O1 C11 C16 C17 2.6(7)
C12 C11 C16 C17 -171.0(5)
C15 C14 C141 C142 -161.9(6)
C13 C14 C141 C142 19.5(8)
C15 C14 C141 C144 75.2(8)
C13 C14 C141 C144 -103.5(7)
C15 C14 C141 C143 -42.4(7)
C13 C14 C141 C143 138.9(6)
C15 C16 C17 O18 -89.5(6)
C11 C16 C17 O18 87.0(6)
C16 C17 O18 C19 -89.9(5)
C17 O18 C19 C22 94.4(5)
C21 O2 C20 C201 -135.9(5)
O2 C20 C201 N202 -107.1(6)
O2 C20 C201 C205 74.9(7)
C205 C201 N202 N203 -0.6(6)
C20 C201 N202 N203 -179.0(5)
C201 N202 N203 N204 0.2(6)
N202 N203 N204 C205 0.3(6)
N202 N203 N204 C210 -178.8(5)
N203 N204 C205 C201 -0.6(6)
C210 N204 C205 C201 178.3(5)
N202 C201 C205 N204 0.7(6)
C20 C201 C205 N204 178.9(5)
N203 N204 C210 C211 58.6(7)
C205 N204 C210 C211 -120.3(6)
N204 C210 C211 C216 -165.2(5)
N204 C210 C211 C212 16.1(8)
C216 C211 C212 C213 0.6(8)
C210 C211 C212 C213 179.3(5)
C211 C212 C213 C214 -0.7(9)
C212 C213 C214 C215 0.4(9)
C212 C213 C214 O217 -178.9(5)
C213 C214 C215 C216 0.1(8)
O217 C214 C215 C216 179.3(5)
C212 C211 C216 C215 -0.1(8)
C210 C211 C216 C215 -178.9(5)
C214 C215 C216 C211 -0.3(8)
C215 C214 O217 C218 -8.1(8)
C213 C214 O217 C218 171.1(5)
C20 O2 C21 C22 -69.3(6)
C20 O2 C21 C26 112.6(5)
O2 C21 C22 C23 176.5(4)
C26 C21 C22 C23 -5.5(8)
O2 C21 C22 C19 -2.7(7)
C26 C21 C22 C19 175.2(5)
O18 C19 C22 C21 -165.1(5)
O18 C19 C22 C23 15.7(7)
C21 C22 C23 C24 2.0(8)
C19 C22 C23 C24 -178.7(5)
C22 C23 C24 C25 2.3(8)
C22 C23 C24 C241 -177.1(5)
C23 C24 C25 C26 -3.4(8)
C241 C24 C25 C26 176.0(5)
C24 C25 C26 C21 0.1(8)
C24 C25 C26 C27 -178.6(5)
C22 C21 C26 C25 4.5(8)
O2 C21 C26 C25 -177.4(4)
C22 C21 C26 C27 -176.9(5)
O2 C21 C26 C27 1.2(7)
C23 C24 C241 C244 124.5(6)
C25 C24 C241 C244 -54.8(7)
C23 C24 C241 C243 4.8(7)
C25 C24 C241 C243 -174.5(5)
C23 C24 C241 C242 -116.4(6)
C25 C24 C241 C242 64.3(6)
C25 C26 C27 O28 -108.2(5)
C21 C26 C27 O28 73.3(6)
C26 C27 O28 C29 123.2(5)
C27 O28 C29 C32 -71.0(6)
C31 O3 C30 C301 175.3(4)
O3 C30 C301 N302 74.7(6)
O3 C30 C301 C305 -98.2(7)
C305 C301 N302 N303 -0.2(6)
C30 C301 N302 N303 -174.4(5)
C301 N302 N303 N304 0.3(6)
N302 N303 N304 C305 -0.4(6)
N302 N303 N304 C310 -177.3(5)
N303 N304 C305 C301 0.2(6)
C310 N304 C305 C301 176.8(5)
N302 C301 C305 N304 0.0(6)
C30 C301 C305 N304 173.7(5)
C305 N304 C310 C311 -84.0(7)
N303 N304 C310 C311 92.4(7)
N304 C310 C311 C312 177.4(5)
N304 C310 C311 C316 -4.2(9)
C316 C311 C312 C313 -1.9(9)
C310 C311 C312 C313 176.6(6)
C311 C312 C313 C314 0.4(9)
C312 C313 C314 O317 -179.1(5)
C312 C313 C314 C315 2.0(9)
O317 C314 C315 C316 178.1(5)
C313 C314 C315 C316 -2.9(9)
C314 C315 C316 C311 1.4(9)
C312 C311 C316 C315 1.0(9)
C310 C311 C316 C315 -177.4(6)
C315 C314 O317 C318 -176.6(5)
C313 C314 O317 C318 4.5(8)
C30 O3 C31 C36 87.9(6)
C30 O3 C31 C32 -95.8(6)
O3 C31 C32 C33 -179.1(5)
C36 C31 C32 C33 -3.0(8)
O3 C31 C32 C29 -2.7(7)
C36 C31 C32 C29 173.5(5)
O28 C29 C32 C33 105.1(6)
O28 C29 C32 C31 -71.1(6)
C31 C32 C33 C34 -0.1(8)
C29 C32 C33 C34 -176.5(5)
C32 C33 C34 C35 2.5(8)
C32 C33 C34 C341 -179.4(5)
C33 C34 C35 C36 -2.0(8)
C341 C34 C35 C36 -180.0(5)
O3 C31 C36 C35 179.6(4)
C32 C31 C36 C35 3.4(8)
O3 C31 C36 C37 2.2(8)
C32 C31 C36 C37 -174.0(5)
C34 C35 C36 C31 -0.9(8)
C34 C35 C36 C37 176.6(5)
C35 C34 C341 C342 -10.4(8)
C33 C34 C341 C342 171.7(5)
C35 C34 C341 C343 -131.8(5)
C33 C34 C341 C343 50.3(7)
C35 C34 C341 C344 109.9(6)
C33 C34 C341 C344 -68.0(6)
C31 C36 C37 O38 89.7(6)
C35 C36 C37 O38 -87.6(6)
C36 C37 O38 C39 -68.2(5)
C37 O38 C39 C12 -175.2(4)
C13 C12 C39 O38 0.2(7)
C11 C12 C39 O38 -174.6(4)
